data_2014613
loop_
_publ_author_name
'Klein, Wilhelm'
'Jansen, Martin'

_publ_section_title
;
 Trisilver oxoruthenate(V), Ag~3~RuO~4~
;
_journal_issue 1
_journal_name_full 'Acta Crystallographica Section C'
_journal_page_first i1
_journal_page_last i2
_journal_paper_doi 10.1107/S0108270104030082
_journal_volume 61
_journal_year 2005
_chemical_formula_iupac 'Ag3 Ru O4'
_chemical_formula_moiety 'Ag3 Ru O4'
_chemical_formula_sum 'Ag3 O4 Ru'
_chemical_formula_weight 488.68
_chemical_name_common 'silver ruthenate(V)'
_chemical_name_systematic
;
Trisilver oxoruthenate(V)
;
_space_group_IT_number 91
_symmetry_cell_setting tetragonal
_symmetry_space_group_name_Hall 'P 4w 2c'
_symmetry_space_group_name_H-M 'P 41 2 2'
_atom_sites_solution_primary direct
_atom_sites_solution_secondary difmap
_audit_creation_method SHELXL97
_cell_angle_alpha 90.00
_cell_angle_beta 90.00
_cell_angle_gamma 90.00
_cell_formula_units_Z 4
_cell_length_a 7.0082(4)
_cell_length_b 7.0082(4)
_cell_length_c 8.6518(7)
_cell_measurement_reflns_used 4178
_cell_measurement_temperature 293(2)
_cell_measurement_theta_max 34.95
_cell_measurement_theta_min 2.91
_cell_volume 424.93(5)
_computing_cell_refinement 'SAINT32 (Bruker, 2000)'
_computing_data_collection 'SMART32 (Bruker, 2000)'
_computing_data_reduction SAINT32
_computing_molecular_graphics 'DIAMOND (Brandenburg, 2000)'
_computing_publication_material 'Please provide missing details'
_computing_structure_refinement 'SHELXL97 (Sheldrick, 1997)'
_computing_structure_solution 'SHELXS97 (Sheldrick, 1997)'
_diffrn_ambient_temperature 293(2)
_diffrn_measured_fraction_theta_full 0.997
_diffrn_measured_fraction_theta_max 0.997
_diffrn_measurement_device_type 'Bruker SMART APEX CCD area-detector'
_diffrn_measurement_method \w
_diffrn_radiation_monochromator graphite
_diffrn_radiation_source 'fine-focus sealed tube'
_diffrn_radiation_type MoK\a
_diffrn_radiation_wavelength 0.71073
_diffrn_reflns_av_R_equivalents 0.0592
_diffrn_reflns_av_sigmaI/netI 0.0229
_diffrn_reflns_limit_h_max 9
_diffrn_reflns_limit_h_min -8
_diffrn_reflns_limit_k_max 9
_diffrn_reflns_limit_k_min -9
_diffrn_reflns_limit_l_max 11
_diffrn_reflns_limit_l_min -11
_diffrn_reflns_number 4499
_diffrn_reflns_theta_full 27.78
_diffrn_reflns_theta_max 27.78
_diffrn_reflns_theta_min 2.91
_diffrn_standards_decay_% 0
_diffrn_standards_number 0
_exptl_absorpt_coefficient_mu 16.991
_exptl_absorpt_correction_T_max 0.1829
_exptl_absorpt_correction_T_min 0.0280
_exptl_absorpt_correction_type empirical
_exptl_absorpt_process_details '(semi-empirical with SADABS; Sheldrick, 1998)'
_exptl_crystal_colour black
_exptl_crystal_density_diffrn 7.639
_exptl_crystal_density_meas ?
_exptl_crystal_density_method 'not measured'
_exptl_crystal_description column
_exptl_crystal_F_000 868
_exptl_crystal_size_max 0.50
_exptl_crystal_size_mid 0.10
_exptl_crystal_size_min 0.10
_refine_diff_density_max 2.063
_refine_diff_density_min -1.379
_refine_ls_abs_structure_details 'Flack (1983), with 173 Friedel pairs'
_refine_ls_abs_structure_Flack 0.6(2)
_refine_ls_extinction_method none
_refine_ls_goodness_of_fit_ref 1.372
_refine_ls_matrix_type full
_refine_ls_number_parameters 41
_refine_ls_number_reflns 510
_refine_ls_number_restraints 0
_refine_ls_restrained_S_all 1.372
_refine_ls_R_factor_all 0.0318
_refine_ls_R_factor_gt 0.0311
_refine_ls_shift/su_max 0.000
_refine_ls_shift/su_mean 0.000
_refine_ls_structure_factor_coef Fsqd
_refine_ls_weighting_details 'calc w = 1/[\s^2^(Fo^2^)+(0.0223P)^2^+3.3199P] where P=(Fo^2^+2Fc^2^)/3'
_refine_ls_weighting_scheme calc
_refine_ls_wR_factor_gt 0.0762
_refine_ls_wR_factor_ref 0.0776
_reflns_number_gt 505
_reflns_number_total 510
_reflns_threshold_expression I>2\s(I)
_cod_data_source_file bc1060.cif
_cod_data_source_block I
_cod_depositor_comments
;
The following automatic conversions were performed:

'_exptl_crystal_density_meas' value 'not measured' was changed to '?'
- the value is perceived as not measured.

Automatic conversion script
Id: cif_fix_values 3008 2015-01-20 13:52:24Z robertas 
;
_cod_database_code 2014613

loop_
_symmetry_equiv_pos_as_xyz
'x, y, z'
'-x, -y, z+1/2'
'-y, x, z+1/4'
'y, -x, z+3/4'
'-x, y, -z'
'x, -y, -z+1/2'
'-y, -x, -z+1/4'
'y, x, -z+3/4'

loop_
_atom_site_label
_atom_site_fract_x
_atom_site_fract_y
_atom_site_fract_z
_atom_site_U_iso_or_equiv
_atom_site_adp_type
_atom_site_calc_flag
_atom_site_refinement_flags
_atom_site_occupancy
_atom_site_disorder_assembly
_atom_site_disorder_group
_atom_site_type_symbol
Ag1 0.25750(12) 0.0000 0.2500 0.0277(3) Uani d S 1 . . Ag
Ag2 0.0000 0.20859(18) 0.0000 0.0311(3) Uani d S 1 . . Ag
Ag3 0.5000 0.79222(13) 0.0000 0.0359(4) Uani d S 1 . . Ag
Ru 0.5000 0.28048(11) 0.0000 0.0107(2) Uani d S 1 . . Ru
O1 0.6941(7) 0.4872(7) 0.0248(5) 0.0150(10) Uani d . 1 . . O
O2 0.3063(8) 0.0905(7) 0.0159(6) 0.0206(11) Uani d . 1 . . O

loop_
_atom_site_aniso_label
_atom_site_aniso_U_11
_atom_site_aniso_U_22
_atom_site_aniso_U_33
_atom_site_aniso_U_12
_atom_site_aniso_U_13
_atom_site_aniso_U_23
Ag1 0.0284(5) 0.0289(7) 0.0259(6) 0.000 0.000 0.0141(4)
Ag2 0.0153(6) 0.0551(7) 0.0228(5) 0.000 0.0043(3) 0.000
Ag3 0.0729(9) 0.0118(4) 0.0228(5) 0.000 -0.0121(5) 0.000
Ru 0.0113(4) 0.0100(4) 0.0109(4) 0.000 -0.0015(3) 0.000
O1 0.018(2) 0.013(2) 0.014(2) -0.007(2) 0.0021(19) -0.001(2)
O2 0.014(2) 0.025(3) 0.022(3) -0.003(2) -0.001(2) -0.001(3)

loop_
_atom_type_symbol
_atom_type_description
_atom_type_scat_dispersion_real
_atom_type_scat_dispersion_imag
_atom_type_scat_source
Ag Ag -0.8971 1.1015 'International Tables Vol C Tables 4.2.6.8 and 6.1.1.4'
Ru Ru -1.2594 0.8363 'International Tables Vol C Tables 4.2.6.8 and 6.1.1.4'
O O 0.0106 0.0060 'International Tables Vol C Tables 4.2.6.8 and 6.1.1.4'

loop_
_geom_angle_atom_site_label_1
_geom_angle_atom_site_label_2
_geom_angle_atom_site_label_3
_geom_angle_site_symmetry_1
_geom_angle_site_symmetry_3
_geom_angle
O2 Ag1 O2 6 . 161.7(3)
O2 Ag1 Ag3 6 2_665 52.87(14)
O2 Ag1 Ag3 . 2_665 115.46(14)
O2 Ag1 Ag3 6 1_545 115.46(14)
O2 Ag1 Ag3 . 1_545 52.87(14)
Ag3 Ag1 Ag3 2_665 1_545 113.81(3)
O2 Ag1 Ag2 6 . 150.28(14)
O2 Ag1 Ag2 . . 46.56(14)
Ag3 Ag1 Ag2 2_665 . 124.65(3)
Ag3 Ag1 Ag2 1_545 . 93.002(14)
O2 Ag1 Ag2 6 2 46.56(14)
O2 Ag1 Ag2 . 2 150.28(14)
Ag3 Ag1 Ag2 2_665 2 93.002(14)
Ag3 Ag1 Ag2 1_545 2 124.65(3)
Ag2 Ag1 Ag2 . 2 110.69(3)
O2 Ag1 Ag2 6 3 99.15(14)
O2 Ag1 Ag2 . 3 99.15(14)
Ag3 Ag1 Ag2 2_665 3 123.096(13)
Ag3 Ag1 Ag2 1_545 3 123.096(13)
Ag2 Ag1 Ag2 . 3 55.346(14)
Ag2 Ag1 Ag2 2 3 55.346(14)
O2 Ag1 Ag1 6 4_554 122.40(14)
O2 Ag1 Ag1 . 4_554 68.64(14)
Ag3 Ag1 Ag1 2_665 4_554 175.034(17)
Ag3 Ag1 Ag1 1_545 4_554 65.975(8)
Ag2 Ag1 Ag1 . 4_554 60.07(2)
Ag2 Ag1 Ag1 2 4_554 83.42(2)
Ag2 Ag1 Ag1 3 4_554 57.355(7)
O2 Ag1 Ag1 6 3 68.64(14)
O2 Ag1 Ag1 . 3 122.40(14)
Ag3 Ag1 Ag1 2_665 3 65.975(8)
Ag3 Ag1 Ag1 1_545 3 175.034(17)
Ag2 Ag1 Ag1 . 3 83.42(2)
Ag2 Ag1 Ag1 2 3 60.07(2)
Ag2 Ag1 Ag1 3 3 57.355(7)
Ag1 Ag1 Ag1 4_554 3 114.710(14)
O2 Ag2 O2 5 . 137.9(3)
O2 Ag2 O2 5 3 85.2(2)
O2 Ag2 O2 . 3 106.34(19)
O2 Ag2 O2 5 8_554 106.34(19)
O2 Ag2 O2 . 8_554 85.2(2)
O2 Ag2 O2 3 8_554 148.0(3)
O2 Ag2 Ag2 5 4_554 103.67(13)
O2 Ag2 Ag2 . 4_554 54.04(13)
O2 Ag2 Ag2 3 4_554 158.34(13)
O2 Ag2 Ag2 8_554 4_554 48.70(12)
O2 Ag2 Ag2 5 3 54.04(13)
O2 Ag2 Ag2 . 3 103.67(13)
O2 Ag2 Ag2 3 3 48.70(12)
O2 Ag2 Ag2 8_554 3 158.34(13)
Ag2 Ag2 Ag2 4_554 3 121.51(3)
O2 Ag2 Ag1 5 2_554 42.62(13)
O2 Ag2 Ag1 . 2_554 113.89(13)
O2 Ag2 Ag1 3 2_554 127.83(12)
O2 Ag2 Ag1 8_554 2_554 68.94(12)
Ag2 Ag2 Ag1 4_554 2_554 63.901(14)
Ag2 Ag2 Ag1 3 2_554 89.42(4)
O2 Ag2 Ag1 5 . 113.89(13)
O2 Ag2 Ag1 . . 42.62(13)
O2 Ag2 Ag1 3 . 68.94(12)
O2 Ag2 Ag1 8_554 . 127.83(12)
Ag2 Ag2 Ag1 4_554 . 89.42(4)
Ag2 Ag2 Ag1 3 . 63.901(14)
Ag1 Ag2 Ag1 2_554 . 125.15(4)
O2 Ag2 Ag1 5 4_554 68.95(13)
O2 Ag2 Ag1 . 4_554 68.95(13)
O2 Ag2 Ag1 3 4_554 106.00(13)
O2 Ag2 Ag1 8_554 4_554 106.00(13)
Ag2 Ag2 Ag1 4_554 4_554 60.753(14)
Ag2 Ag2 Ag1 3 4_554 60.753(14)
Ag1 Ag2 Ag1 2_554 4_554 62.57(2)
Ag1 Ag2 Ag1 . 4_554 62.57(2)
O2 Ag2 Ag3 5 3_655 132.07(13)
O2 Ag2 Ag3 . 3_655 76.87(13)
O2 Ag2 Ag3 3 3_655 48.48(12)
O2 Ag2 Ag3 8_554 3_655 108.84(13)
Ag2 Ag2 Ag3 4_554 3_655 123.96(2)
Ag2 Ag2 Ag3 3 3_655 92.521(17)
Ag1 Ag2 Ag3 2_554 3_655 168.27(4)
Ag1 Ag2 Ag3 . 3_655 65.729(8)
Ag1 Ag2 Ag3 4_554 3_655 128.069(18)
O2 Ag2 Ag3 5 4_464 76.87(13)
O2 Ag2 Ag3 . 4_464 132.07(13)
O2 Ag2 Ag3 3 4_464 108.84(13)
O2 Ag2 Ag3 8_554 4_464 48.48(12)
Ag2 Ag2 Ag3 4_554 4_464 92.520(17)
Ag2 Ag2 Ag3 3 4_464 123.96(2)
Ag1 Ag2 Ag3 2_554 4_464 65.729(8)
Ag1 Ag2 Ag3 . 4_464 168.27(4)
Ag1 Ag2 Ag3 4_554 4_464 128.069(18)
Ag3 Ag2 Ag3 3_655 4_464 103.86(4)
O1 Ag3 O1 8_554 3_655 147.8(2)
O1 Ag3 O2 8_554 5_665 101.48(16)
O1 Ag3 O2 3_655 5_665 105.41(17)
O1 Ag3 O2 8_554 1_565 105.41(17)
O1 Ag3 O2 3_655 1_565 101.48(16)
O2 Ag3 O2 5_665 1_565 66.3(2)
O1 Ag3 O1 8_554 5_655 70.51(14)
O1 Ag3 O1 3_655 5_655 82.36(17)
O2 Ag3 O1 5_665 5_655 171.98(17)
O2 Ag3 O1 1_565 5_655 114.68(17)
O1 Ag3 O1 8_554 . 82.36(17)
O1 Ag3 O1 3_655 . 70.51(14)
O2 Ag3 O1 5_665 . 114.68(17)
O2 Ag3 O1 1_565 . 171.98(17)
O1 Ag3 O1 5_655 . 65.6(2)
O1 Ag3 Ag1 8_554 1_565 141.01(12)
O1 Ag3 Ag1 3_655 1_565 58.84(10)
O2 Ag3 Ag1 5_665 1_565 86.77(12)
O2 Ag3 Ag1 1_565 1_565 43.35(12)
O1 Ag3 Ag1 5_655 1_565 99.19(11)
O1 Ag3 Ag1 . 1_565 128.82(11)
O1 Ag3 Ag1 8_554 2_664 58.84(10)
O1 Ag3 Ag1 3_655 2_664 141.01(12)
O2 Ag3 Ag1 5_665 2_664 43.35(12)
O2 Ag3 Ag1 1_565 2_664 86.77(12)
O1 Ag3 Ag1 5_655 2_664 128.82(11)
O1 Ag3 Ag1 . 2_664 99.19(11)
Ag1 Ag3 Ag1 1_565 2_664 124.21(3)
O1 Ag3 Ag2 8_554 3_665 140.48(11)
O1 Ag3 Ag2 3_655 3_665 58.18(12)
O2 Ag3 Ag2 5_665 3_665 48.13(12)
O2 Ag3 Ag2 1_565 3_665 86.05(12)
O1 Ag3 Ag2 5_655 3_665 138.99(11)
O1 Ag3 Ag2 . 3_665 89.12(10)
Ag1 Ag3 Ag2 1_565 3_665 71.17(2)
Ag1 Ag3 Ag2 2_664 3_665 84.92(2)
O1 Ag3 Ag2 8_554 4_564 58.18(12)
O1 Ag3 Ag2 3_655 4_564 140.48(11)
O2 Ag3 Ag2 5_665 4_564 86.05(12)
O2 Ag3 Ag2 1_565 4_564 48.13(12)
O1 Ag3 Ag2 5_655 4_564 89.12(10)
O1 Ag3 Ag2 . 4_564 138.99(11)
Ag1 Ag3 Ag2 1_565 4_564 84.92(2)
Ag1 Ag3 Ag2 2_664 4_564 71.17(2)
Ag2 Ag3 Ag2 3_665 4_564 127.84(3)
O2 Ru O2 . 5_655 91.4(3)
O2 Ru O1 . 7_665 91.4(2)
O2 Ru O1 5_655 7_665 95.9(2)
O2 Ru O1 . 4_564 95.9(2)
O2 Ru O1 5_655 4_564 91.4(2)
O1 Ru O1 7_665 4_564 169.6(3)
O2 Ru O1 . . 169.4(2)
O2 Ru O1 5_655 . 91.7(2)
O1 Ru O1 7_665 . 78.2(2)
O1 Ru O1 4_564 . 94.1(2)
O2 Ru O1 . 5_655 91.7(2)
O2 Ru O1 5_655 5_655 169.4(2)
O1 Ru O1 7_665 5_655 94.1(2)
O1 Ru O1 4_564 5_655 78.2(2)
O1 Ru O1 . 5_655 87.1(3)
O2 Ru Ru . 3_655 131.02(16)
O2 Ru Ru 5_655 3_655 92.53(16)
O1 Ru Ru 7_665 3_655 39.65(13)
O1 Ru Ru 4_564 3_655 132.75(15)
O1 Ru Ru . 3_655 38.71(14)
O1 Ru Ru 5_655 3_655 93.07(14)
O2 Ru Ru . 4_564 92.53(16)
O2 Ru Ru 5_655 4_564 131.02(16)
O1 Ru Ru 7_665 4_564 132.75(15)
O1 Ru Ru 4_564 4_564 39.65(13)
O1 Ru Ru . 4_564 93.07(14)
O1 Ru Ru 5_655 4_564 38.71(14)
Ru Ru Ru 3_655 4_564 119.806(17)
Ru O1 Ru 3_655 . 101.6(2)
Ru O1 Ag3 3_655 4_564 158.1(2)
Ru O1 Ag3 . 4_564 96.44(18)
Ru O1 Ag3 3_655 . 95.39(19)
Ru O1 Ag3 . . 103.7(2)
Ag3 O1 Ag3 4_564 . 92.12(16)
Ru O2 Ag1 . . 112.8(2)
Ru O2 Ag2 . . 114.1(2)
Ag1 O2 Ag2 . . 90.82(19)
Ru O2 Ag2 . 4_554 107.9(2)
Ag1 O2 Ag2 . 4_554 138.9(2)
Ag2 O2 Ag2 . 4_554 77.26(16)
Ru O2 Ag3 . 1_545 101.2(2)
Ag1 O2 Ag3 . 1_545 83.77(17)
Ag2 O2 Ag3 . 1_545 143.5(2)
Ag2 O2 Ag3 4_554 1_545 83.39(16)

loop_
_geom_bond_atom_site_label_1
_geom_bond_atom_site_label_2
_geom_bond_site_symmetry_2
_geom_bond_distance
_geom_bond_publ_flag
Ru O2 . 1.907(5) yes
Ru O2 5_655 1.907(5) n
Ru O1 7_665 1.959(5) yes
Ru O1 4_564 1.959(5) n
Ru O1 . 1.999(4) yes
Ru O1 5_655 1.999(4) n
Ru Ru 3_655 3.0679(8) ?
Ru Ru 4_564 3.0679(8) ?
Ag1 O2 . 2.149(5) yes
Ag1 O2 6 2.149(5) n
Ag2 O2 . 2.305(5) yes
Ag2 O2 5 2.305(5) n
Ag2 O2 3 2.483(5) yes
Ag2 O2 8_554 2.483(5) n
Ag3 O1 8_554 2.476(5) n
Ag3 O1 3_655 2.476(5) yes
Ag3 O2 5_665 2.496(5) n
Ag3 O2 1_565 2.496(5) yes
Ag3 O1 5_655 2.543(5) n
Ag3 O1 . 2.543(5) yes
Ag2 Ag2 3 2.9920(12) ?
Ag1 Ag3 1_545 3.1124(7) ?
Ag1 Ag3 2_665 3.1124(7) ?
Ag1 Ag2 . 3.1736(7) ?
Ag1 Ag2 2 3.1736(7) ?
Ag1 Ag2 3 3.2664(15) ?
Ag1 Ag1 4_554 3.3454(9) ?
Ag1 Ag1 3 3.3454(9) ?
Ag2 Ag2 4_554 2.9920(12) ?
Ag2 Ag1 2_554 3.1736(7) ?
Ag2 Ag1 4_554 3.2664(15) ?
Ag2 Ag3 3_655 3.3120(9) ?
Ag2 Ag3 4_464 3.3120(9) ?
Ag3 Ag1 1_565 3.1124(7) ?
Ag3 Ag1 2_664 3.1124(7) ?
Ag3 Ag2 3_665 3.3120(9) ?
Ag3 Ag2 4_564 3.3120(9) ?
O1 Ru 3_655 1.959(5) ?
O1 Ag3 4_564 2.476(5) ?
O2 Ag2 4_554 2.483(5) ?
O2 Ag3 1_545 2.496(5) ?
